data_7034224
loop_
_publ_author_name
'Mishra, Shashank'
'Jeanneau, Erwann'
'Mangematin, St\'ephane'
'Chermette, Henry'
'Poor Kalhor, Mahboubeh'
'Bonnefont, Guillaume'
'Fantozzi, Gilbert'
'Le Floch, Sylvie'
'Pailhes, St\'ephane'
'Daniele, St\'ephane'

_publ_section_title
;
 A convenient and quantitative route to Sn(iv)-M [M = Ti(iv), Nb(v),
 Ta(v)] heterobimetallic precursors for dense mixed-metal oxide ceramics.
;
_journal_issue 15
_journal_name_full 'Dalton transactions (Cambridge, England : 2003)'
_journal_page_first 6848
_journal_page_last 6862
_journal_paper_doi 10.1039/c5dt00339c
_journal_volume 44
_journal_year 2015
_chemical_formula_moiety 'C16 H38 Cl3 O6 Sn1 Ta1'
_chemical_formula_sum 'C16 H38 Cl3 O6 Sn Ta'
_chemical_formula_weight 732.47
_space_group_IT_number 14
_symmetry_cell_setting monoclinic
_symmetry_space_group_name_Hall '-P 2yn'
_symmetry_space_group_name_H-M 'P 1 21/n 1'
_atom_sites_solution_hydrogens geom
_atom_sites_solution_primary direct
_audit_creation_date 09-11-20
_audit_creation_method CRYSTALS_ver_12.87
_audit_update_record
;
2009-12-18 deposited with the CCDC.
2015-03-02 downloaded from the CCDC.
;
_cell_angle_alpha 90
_cell_angle_beta 99.443(9)
_cell_angle_gamma 90
_cell_formula_units_Z 4
_cell_length_a 10.5050(10)
_cell_length_b 14.7630(10)
_cell_length_c 17.790(2)
_cell_measurement_reflns_used 6079
_cell_measurement_temperature 150
_cell_measurement_theta_max 29.3466
_cell_measurement_theta_min 3.4709
_cell_volume 2721.6(4)
_computing_cell_refinement
;
CrysAlisPro, Oxford Diffraction Ltd.,
Version 1.171.33.52 (release 06-11-2009 CrysAlis171 .NET)
(compiled Nov 6 2009,16:24:50)
;
_computing_data_collection
;
CrysAlisPro, Oxford Diffraction Ltd.,
Version 1.171.33.52 (release 06-11-2009 CrysAlis171 .NET)
(compiled Nov 6 2009,16:24:50)
;
_computing_data_reduction
;
CrysAlisPro, Oxford Diffraction Ltd.,
Version 1.171.33.52 (release 06-11-2009 CrysAlis171 .NET)
(compiled Nov 6 2009,16:24:50)
;
_computing_molecular_graphics 'CAMERON (Watkin et al., 1996)'
_computing_publication_material 'CRYSTALS (Betteridge et al., 2003)'
_computing_structure_refinement 'CRYSTALS (Betteridge et al., 2003)'
_computing_structure_solution 'SIR97 (Altomare et al., 1999)'
_diffrn_ambient_temperature 150
_diffrn_measured_fraction_theta_full 0.998
_diffrn_measured_fraction_theta_max 0.845
_diffrn_measurement_device 'Oxford Diffraction XCALIBUR'
_diffrn_measurement_device_type Area
_diffrn_measurement_method \w
_diffrn_radiation_monochromator graphite
_diffrn_radiation_type 'Mo K\a'
_diffrn_radiation_wavelength 0.71069
_diffrn_reflns_av_R_equivalents 0.036
_diffrn_reflns_limit_h_max 10
_diffrn_reflns_limit_h_min -14
_diffrn_reflns_limit_k_max 20
_diffrn_reflns_limit_k_min -14
_diffrn_reflns_limit_l_max 22
_diffrn_reflns_limit_l_min -24
_diffrn_reflns_number 13273
_diffrn_reflns_theta_full 25.972
_diffrn_reflns_theta_max 29.513
_diffrn_reflns_theta_min 3.476
_diffrn_standards_number 0
_exptl_absorpt_coefficient_mu 5.224
_exptl_absorpt_correction_T_max 0.268
_exptl_absorpt_correction_T_min 0.093
_exptl_absorpt_correction_type analytical
_exptl_absorpt_process_details
;
CrysAlisPro, Oxford Diffraction Ltd.,
Version 1.171.33.52 (release 06-11-2009 CrysAlis171 .NET)
(compiled Nov 6 2009,16:24:50)
Analytical numeric absorption correction using a multifaceted crystal
model based on expressions derived by R.C. Clark & J.S. Reid.
(Clark, R. C. & Reid, J. S. (1995). Acta Cryst. A51, 887-897)
;
_exptl_crystal_colour colorless
_exptl_crystal_density_diffrn 1.788
_exptl_crystal_density_method 'not measured'
_exptl_crystal_description block
_exptl_crystal_F_000 1424
_exptl_crystal_size_max 0.5133
_exptl_crystal_size_mid 0.5002
_exptl_crystal_size_min 0.3231
_refine_diff_density_max 2.56
_refine_diff_density_min -2.27
_refine_ls_extinction_method None
_refine_ls_goodness_of_fit_ref 0.9571
_refine_ls_hydrogen_treatment none
_refine_ls_matrix_type full
_refine_ls_number_parameters 244
_refine_ls_number_reflns 6424
_refine_ls_number_restraints 96
_refine_ls_R_factor_all 0.0931
_refine_ls_R_factor_gt 0.0631
_refine_ls_shift/su_max 0.0002675
_refine_ls_structure_factor_coef Fsqd
_refine_ls_weighting_details
;
Method, part 1, Chebychev polynomial, (Watkin, 1994, Prince, 1982)
[weight] = 1.0/[A~0~*T~0~(x)+A~1~*T~1~(x) ... +A~n-1~]*T~n-1~(x)]
where A~i~ are the Chebychev coefficients listed below and x= Fcalc/Fmax
Method = Robust Weighting (Prince, 1982)
W = [weight] * [1-(deltaF/6*sigmaF)^2^]^2^
A~i~ are:
0.503E+04 0.806E+04 0.513E+04 0.225E+04 651.
;
_refine_ls_weighting_scheme calc
_refine_ls_wR_factor_all 0.1844
_refine_ls_wR_factor_gt 0.1394
_refine_ls_wR_factor_ref 0.1844
_reflns_limit_h_max 14
_reflns_limit_h_min -14
_reflns_limit_k_max 20
_reflns_limit_k_min 0
_reflns_limit_l_max 24
_reflns_limit_l_min 0
_reflns_number_gt 4208
_reflns_number_total 6424
_reflns_threshold_expression I>2.0\s(I)
_oxford_diffrn_Wilson_B_factor 0.00
_oxford_diffrn_Wilson_scale 0.00
_oxford_refine_ls_r_factor_ref 0.0931
_oxford_refine_ls_scale 2.79(3)
_oxford_reflns_number_all 6424
_oxford_reflns_threshold_expression_ref I>-10.0\s(I)
_oxford_structure_analysis_title 'numerical in P 1 21/n 1'
_cod_data_source_file c5dt00339c2.cif
_cod_data_source_block SMR222
_cod_depositor_comments
;
The following automatic conversions were performed:

'_symmetry_cell_setting' value 'Monoclinic' changed to 'monoclinic'
according to
/usr/data/users/saulius/crontab/automatic-downloads/rss-feeds/RSC/lib/dictionaries/cif_core.dic
dictionary named 'cif_core.dic' version 2.4.2 from 2011-04-26.

Automatic conversion script
Id: cif_fix_values 3086 2015-02-26 13:12:21Z robertas 

 Adding full bibliography for 7034222--7034230.cif.
;
_cod_original_sg_symbol_Hall ' -P 2yn '
_cod_original_sg_symbol_H-M 'P 1 21/n 1 '
_cod_original_formula_sum 'C16 H38 Cl3 O6 Sn1 Ta1'
_cod_database_code 7034224

loop_
_symmetry_equiv_pos_as_xyz
x,y,z
-x,-y,-z
-x+1/2,y+1/2,-z+1/2
x+1/2,-y+1/2,z+1/2

loop_
_atom_site_label
_atom_site_type_symbol
_atom_site_fract_x
_atom_site_fract_y
_atom_site_fract_z
_atom_site_U_iso_or_equiv
_atom_site_occupancy
_atom_site_adp_type
_atom_site_refinement_flags_posn
_atom_site_refinement_flags_adp
C1 C 0.004(3) 0.2459(17) 0.5383(7) 0.1358 1.0000 Uani D U
C2 C 0.099(3) 0.1713(19) 0.5726(15) 0.1485 1.0000 Uani D U
C3 C -0.039(3) 0.0596(9) 0.3136(13) 0.1522 1.0000 Uani D U
C4 C -0.060(3) 0.065(2) 0.2261(13) 0.1532 1.0000 Uani D U
C5 C -0.135(3) 0.397(2) 0.2991(13) 0.1371 1.0000 Uani D U
C6 C -0.074(3) 0.4765(19) 0.3377(16) 0.1445 1.0000 Uani . U
C7 C -0.095(2) 0.4093(18) 0.2203(13) 0.1343 1.0000 Uani D U
C8 C 0.321(2) 0.1045(18) 0.4283(14) 0.1195 1.0000 Uani . U
C9 C 0.414(2) 0.1385(17) 0.4946(13) 0.1193 1.0000 Uani . U
C10 C 0.380(2) 0.0727(19) 0.3644(14) 0.1260 1.0000 Uani . U
C11 C 0.206(2) 0.257(2) 0.2113(14) 0.1344 1.0000 Uani D U
C12 C 0.306(3) 0.323(2) 0.2122(16) 0.1460 1.0000 Uani . U
C13 C 0.121(3) 0.263(2) 0.1330(14) 0.1449 1.0000 Uani D U
C14 C 0.245(2) 0.4319(18) 0.4475(15) 0.1239 1.0000 Uani . U
C15 C 0.305(2) 0.4815(18) 0.3925(14) 0.1305 1.0000 Uani . U
C16 C 0.348(2) 0.4057(18) 0.5111(14) 0.1297 1.0000 Uani . U
Ta1 Ta 0.10063(5) 0.25418(3) 0.36759(3) 0.0437 1.0000 Uani . .
Sn1 Sn -0.18635(9) 0.22126(7) 0.38441(6) 0.0548 1.0000 Uani . .
O3 O -0.0802(8) 0.3193(6) 0.3364(5) 0.0506 1.0000 Uani . .
O1 O -0.0101(8) 0.2358(6) 0.4558(5) 0.0532 1.0000 Uani D .
O2 O -0.0446(9) 0.1551(6) 0.3337(5) 0.0594 1.0000 Uani D .
Cl2 Cl -0.3470(4) 0.2078(4) 0.2768(3) 0.1082 1.0000 Uani . .
Cl3 Cl -0.2422(4) 0.0901(4) 0.4473(3) 0.0953 1.0000 Uani . .
Cl1 Cl -0.3005(5) 0.3254(4) 0.4470(4) 0.1154 1.0000 Uani . .
O5 O 0.1405(10) 0.2651(9) 0.2713(6) 0.0780 1.0000 Uani . .
O4 O 0.2214(8) 0.1681(7) 0.4053(6) 0.0640 1.0000 Uani . .
O6 O 0.1837(10) 0.3540(7) 0.4125(7) 0.0768 1.0000 Uani . .
H11 H 0.0357 0.3044 0.5536 0.1526 1.0000 Uiso R .
H12 H -0.0768 0.2366 0.5547 0.1526 1.0000 Uiso R .
H21 H 0.1109 0.1753 0.6266 0.1682 1.0000 Uiso R .
H22 H 0.1794 0.1808 0.5558 0.1682 1.0000 Uiso R .
H23 H 0.0669 0.1129 0.5570 0.1682 1.0000 Uiso R .
H31 H -0.1066 0.0272 0.3310 0.1748 1.0000 Uiso R .
H32 H 0.0417 0.0334 0.3346 0.1748 1.0000 Uiso R .
H41 H -0.0585 0.0048 0.2074 0.1760 1.0000 Uiso R .
H42 H -0.1400 0.0925 0.2065 0.1760 1.0000 Uiso R .
H43 H 0.0083 0.0987 0.2101 0.1760 1.0000 Uiso R .
H51 H -0.2260 0.3953 0.2953 0.1555 1.0000 Uiso R .
H61 H -0.0963 0.4723 0.3873 0.1632 1.0000 Uiso R .
H62 H -0.1101 0.5303 0.3136 0.1632 1.0000 Uiso R .
H63 H 0.0169 0.4778 0.3414 0.1632 1.0000 Uiso R .
H71 H -0.1281 0.3586 0.1904 0.1515 1.0000 Uiso R .
H72 H -0.1309 0.4634 0.1968 0.1515 1.0000 Uiso R .
H73 H -0.0039 0.4110 0.2245 0.1515 1.0000 Uiso R .
H81 H 0.2809 0.0532 0.4468 0.1350 1.0000 Uiso R .
H91 H 0.3695 0.1570 0.5343 0.1355 1.0000 Uiso R .
H92 H 0.4752 0.0928 0.5131 0.1355 1.0000 Uiso R .
H93 H 0.4581 0.1890 0.4777 0.1355 1.0000 Uiso R .
H101 H 0.3153 0.0503 0.3253 0.1436 1.0000 Uiso R .
H102 H 0.4405 0.0259 0.3808 0.1436 1.0000 Uiso R .
H103 H 0.4234 0.1221 0.3454 0.1436 1.0000 Uiso R .
H111 H 0.2436 0.1983 0.2144 0.1536 1.0000 Uiso R .
H121 H 0.3581 0.3172 0.2611 0.1674 1.0000 Uiso R .
H122 H 0.2732 0.3830 0.2062 0.1674 1.0000 Uiso R .
H123 H 0.3573 0.3110 0.1739 0.1674 1.0000 Uiso R .
H131 H 0.0532 0.2196 0.1311 0.1667 1.0000 Uiso R .
H132 H 0.0856 0.3217 0.1260 0.1667 1.0000 Uiso R .
H133 H 0.1697 0.2498 0.0937 0.1667 1.0000 Uiso R .
H141 H 0.1832 0.4686 0.4667 0.1416 1.0000 Uiso R .
H151 H 0.2400 0.5004 0.3521 0.1497 1.0000 Uiso R .
H152 H 0.3495 0.5330 0.4157 0.1497 1.0000 Uiso R .
H153 H 0.3648 0.4433 0.3728 0.1497 1.0000 Uiso R .
H161 H 0.3103 0.3733 0.5482 0.1508 1.0000 Uiso R .
H162 H 0.3915 0.4575 0.5340 0.1508 1.0000 Uiso R .
H163 H 0.4069 0.3677 0.4911 0.1508 1.0000 Uiso R .

loop_
_atom_site_aniso_label
_atom_site_aniso_U_11
_atom_site_aniso_U_22
_atom_site_aniso_U_33
_atom_site_aniso_U_23
_atom_site_aniso_U_13
_atom_site_aniso_U_12
C1 0.147(14) 0.167(15) 0.096(11) 0.043(11) 0.029(11) 0.001(12)
C2 0.163(13) 0.169(14) 0.116(11) 0.028(10) 0.031(10) 0.002(11)
C3 0.167(12) 0.163(12) 0.132(11) 0.016(10) 0.040(10) -0.004(11)
C4 0.161(11) 0.154(12) 0.148(11) 0.011(10) 0.037(10) 0.002(10)
C5 0.142(11) 0.127(11) 0.145(11) 0.031(10) 0.029(10) 0.018(10)
C6 0.143(10) 0.130(11) 0.156(11) 0.037(10) 0.01(1) 0.030(9)
C7 0.127(10) 0.132(10) 0.142(10) 0.043(9) 0.017(9) 0.042(9)
C8 0.104(9) 0.126(10) 0.127(10) 0.033(9) 0.013(8) 0.041(8)
C9 0.096(9) 0.132(10) 0.129(10) 0.016(9) 0.013(8) 0.034(8)
C10 0.102(9) 0.141(10) 0.138(10) 0.001(9) 0.027(8) 0.020(9)
C11 0.116(10) 0.154(11) 0.142(11) 0.001(10) 0.047(9) -0.008(9)
C12 0.133(10) 0.159(11) 0.156(11) -0.004(10) 0.053(9) -0.021(9)
C13 0.131(10) 0.152(11) 0.158(11) -0.009(10) 0.041(9) -0.027(9)
C14 0.112(10) 0.124(11) 0.142(11) -0.008(10) 0.035(9) -0.048(9)
C15 0.121(11) 0.125(11) 0.145(12) -0.012(10) 0.021(9) -0.055(9)
C16 0.118(12) 0.121(12) 0.145(14) -0.014(11) 0.007(11) -0.052(11)
Ta1 0.0415(3) 0.0453(3) 0.0454(3) 0.0062(2) 0.01009(19) 0.0012(2)
Sn1 0.0446(4) 0.0578(5) 0.0612(5) 0.0099(4) 0.0059(4) -0.0092(4)
O3 0.048(4) 0.043(4) 0.061(5) 0.007(4) 0.011(4) 0.000(4)
O1 0.050(5) 0.070(6) 0.039(4) -0.004(4) 0.007(4) -0.011(4)
O2 0.067(6) 0.037(4) 0.068(6) -0.008(4) -0.004(5) -0.008(4)
Cl2 0.069(3) 0.126(4) 0.113(4) 0.032(3) -0.035(3) -0.030(3)
Cl3 0.073(3) 0.096(3) 0.115(4) 0.043(3) 0.009(2) -0.029(2)
Cl1 0.099(4) 0.114(4) 0.152(5) 0.007(4) 0.077(4) 0.024(3)
O5 0.070(6) 0.109(9) 0.063(6) 0.033(6) 0.035(5) 0.017(6)
O4 0.035(4) 0.078(7) 0.077(6) 0.021(5) 0.002(4) 0.014(4)
O6 0.065(6) 0.066(6) 0.097(8) 0.000(6) 0.007(6) -0.028(5)

loop_
_atom_type_symbol
_atom_type_scat_dispersion_real
_atom_type_scat_dispersion_imag
_atom_type_scat_Cromer_Mann_a1
_atom_type_scat_Cromer_Mann_b1
_atom_type_scat_Cromer_Mann_a2
_atom_type_scat_Cromer_Mann_b2
_atom_type_scat_Cromer_Mann_a3
_atom_type_scat_Cromer_Mann_b3
_atom_type_scat_Cromer_Mann_a4
_atom_type_scat_Cromer_Mann_b4
_atom_type_scat_Cromer_Mann_c
_atom_type_scat_source
C 0.0033 0.0016 2.3100 20.8439 1.0200 10.2075 1.5886 0.5687 0.8650 51.6512 0.2156 'International Tables Vol C 4.2.6.8 and 6.1.1.4'
H 0.0000 0.0000 0.4930 10.5109 0.3229 26.1257 0.1402 3.1424 0.0408 57.7998 0.0030 'International Tables Vol C 4.2.6.8 and 6.1.1.4'
O 0.0106 0.0060 3.0485 13.2771 2.2868 5.7011 1.5463 0.3239 0.8670 32.9089 0.2508 'International Tables Vol C 4.2.6.8 and 6.1.1.4'
Cl 0.1484 0.1585 11.4604 0.0104 7.1964 1.1662 6.2556 18.5194 1.6455 47.7784 -9.5574 'International Tables Vol C 4.2.6.8 and 6.1.1.4'
Sn -0.6537 1.4246 19.1889 5.8303 19.1005 0.5031 4.4585 26.8909 2.4663 83.9572 4.7821 'International Tables Vol C 4.2.6.8 and 6.1.1.4'
Ta -0.7052 6.5227 29.2024 1.7733 15.2293 9.3705 14.5135 0.2960 4.7649 63.3644 9.2435 'International Tables Vol C 4.2.6.8 and 6.1.1.4'

loop_
_geom_angle_atom_site_label_1
_geom_angle_atom_site_label_2
_geom_angle_atom_site_label_3
_geom_angle
_geom_angle_publ_flag
C2 C1 O1 106.1(16) yes
C2 C1 H11 111.1 no
O1 C1 H11 110.7 no
C2 C1 H12 109.1 no
O1 C1 H12 110.4 no
H11 C1 H12 109.5 no
C1 C2 H21 108.8 no
C1 C2 H22 108.8 no
H21 C2 H22 109.5 no
C1 C2 H23 110.8 no
H21 C2 H23 109.5 no
H22 C2 H23 109.5 no
C4 C3 O2 101.1(17) yes
C4 C3 H31 111.6 no
O2 C3 H31 110.1 no
C4 C3 H32 112.9 no
O2 C3 H32 111.5 no
H31 C3 H32 109.5 no
C3 C4 H41 107.2 no
C3 C4 H42 111.2 no
H41 C4 H42 109.5 no
C3 C4 H43 109.9 no
H41 C4 H43 109.5 no
H42 C4 H43 109.5 no
C6 C5 C7 100(2) yes
C6 C5 O3 109(2) yes
C7 C5 O3 112.2(20) yes
C6 C5 H51 114.5 no
C7 C5 H51 111.0 no
O3 C5 H51 109.9 no
C5 C6 H61 103.5 no
C5 C6 H62 110.6 no
H61 C6 H62 109.5 no
C5 C6 H63 114.1 no
H61 C6 H63 109.5 no
H62 C6 H63 109.5 no
C5 C7 H71 106.9 no
C5 C7 H72 110.8 no
H71 C7 H72 109.5 no
C5 C7 H73 110.7 no
H71 C7 H73 109.5 no
H72 C7 H73 109.5 no
C9 C8 C10 115(2) yes
C9 C8 O4 111(2) yes
C10 C8 O4 112.1(19) yes
C9 C8 H81 105.4 no
C10 C8 H81 106.4 no
O4 C8 H81 106.3 no
C8 C9 H91 110.0 no
C8 C9 H92 110.7 no
H91 C9 H92 109.5 no
C8 C9 H93 107.7 no
H91 C9 H93 109.5 no
H92 C9 H93 109.5 no
C8 C10 H101 109.7 no
C8 C10 H102 110.0 no
H101 C10 H102 109.5 no
C8 C10 H103 108.7 no
H101 C10 H103 109.5 no
H102 C10 H103 109.5 no
C12 C11 C13 107(2) yes
C12 C11 O5 113(2) yes
C13 C11 O5 114(2) yes
C12 C11 H111 109.0 no
C13 C11 H111 106.1 no
O5 C11 H111 106.8 no
C11 C12 H121 104.9 no
C11 C12 H122 112.1 no
H121 C12 H122 109.5 no
C11 C12 H123 111.3 no
H121 C12 H123 109.5 no
H122 C12 H123 109.5 no
C11 C13 H131 108.6 no
C11 C13 H132 109.0 no
H131 C13 H132 109.5 no
C11 C13 H133 110.7 no
H131 C13 H133 109.5 no
H132 C13 H133 109.5 no
C15 C14 C16 108(2) yes
C15 C14 O6 109(2) yes
C16 C14 O6 110(2) yes
C15 C14 H141 110.8 no
C16 C14 H141 109.1 no
O6 C14 H141 109.6 no
C14 C15 H151 108.4 no
C14 C15 H152 110.3 no
H151 C15 H152 109.5 no
C14 C15 H153 109.7 no
H151 C15 H153 109.5 no
H152 C15 H153 109.5 no
C14 C16 H161 109.3 no
C14 C16 H162 111.1 no
H161 C16 H162 109.5 no
C14 C16 H163 107.9 no
H161 C16 H163 109.5 no
H162 C16 H163 109.5 no
Sn1 Ta1 O3 42.0(2) yes
Sn1 Ta1 O1 41.5(2) yes
O3 Ta1 O1 71.0(3) yes
Sn1 Ta1 O2 42.3(3) yes
O3 Ta1 O2 70.6(3) yes
O1 Ta1 O2 70.5(4) yes
Sn1 Ta1 O5 118.4(4) yes
O3 Ta1 O5 92.7(4) yes
O1 Ta1 O5 159.9(4) yes
O2 Ta1 O5 93.3(5) yes
Sn1 Ta1 O4 118.4(3) yes
O3 Ta1 O4 160.3(4) yes
O1 Ta1 O4 94.1(4) yes
O2 Ta1 O4 92.7(4) yes
O5 Ta1 O4 98.7(5) yes
Sn1 Ta1 O6 118.9(4) yes
O3 Ta1 O6 95.3(4) yes
O1 Ta1 O6 93.4(4) yes
O2 Ta1 O6 161.2(5) yes
O5 Ta1 O6 99.9(6) yes
O4 Ta1 O6 98.4(5) yes
Ta1 Sn1 O3 42.6(2) yes
Ta1 Sn1 O1 42.6(2) yes
O3 Sn1 O1 72.3(3) yes
Ta1 Sn1 O2 42.9(2) yes
O3 Sn1 O2 71.6(3) yes
O1 Sn1 O2 71.8(3) yes
Ta1 Sn1 Cl2 120.87(15) yes
O3 Sn1 Cl2 94.9(3) yes
O1 Sn1 Cl2 163.4(3) yes
O2 Sn1 Cl2 94.3(3) yes
Ta1 Sn1 Cl3 119.57(12) yes
O3 Sn1 Cl3 162.2(3) yes
O1 Sn1 Cl3 93.5(3) yes
O2 Sn1 Cl3 94.1(3) yes
Cl2 Sn1 Cl3 96.67(18) yes
Ta1 Sn1 Cl1 121.48(16) yes
O3 Sn1 Cl1 95.1(3) yes
O1 Sn1 Cl1 96.6(3) yes
O2 Sn1 Cl1 164.3(3) yes
Cl2 Sn1 Cl1 95.0(2) yes
Cl3 Sn1 Cl1 97.3(2) yes
C5 O3 Ta1 140.8(13) yes
C5 O3 Sn1 123.8(13) yes
Ta1 O3 Sn1 95.4(3) yes
C1 O1 Ta1 139.1(12) yes
C1 O1 Sn1 123.9(12) yes
Ta1 O1 Sn1 95.9(3) yes
C3 O2 Ta1 132.7(14) yes
C3 O2 Sn1 127.9(14) yes
Ta1 O2 Sn1 94.9(3) yes
C11 O5 Ta1 160.3(14) yes
C8 O4 Ta1 174.2(13) yes
C14 O6 Ta1 178.6(14) yes

loop_
_geom_bond_atom_site_label_1
_geom_bond_atom_site_label_2
_geom_bond_distance
_geom_bond_publ_flag
C1 C2 1.545(10) yes
C1 O1 1.458(9) yes
C1 H11 0.950 no
C1 H12 0.950 no
C2 H21 0.950 no
C2 H22 0.950 no
C2 H23 0.950 no
C3 C4 1.539(10) yes
C3 O2 1.459(10) yes
C3 H31 0.950 no
C3 H32 0.950 no
C4 H41 0.950 no
C4 H42 0.950 no
C4 H43 0.950 no
C5 C6 1.45(4) yes
C5 C7 1.536(10) yes
C5 O3 1.40(3) yes
C5 H51 0.950 no
C6 H61 0.950 no
C6 H62 0.950 no
C6 H63 0.950 no
C7 H71 0.950 no
C7 H72 0.950 no
C7 H73 0.950 no
C8 C9 1.49(3) yes
C8 C10 1.46(3) yes
C8 O4 1.42(2) yes
C8 H81 0.950 no
C9 H91 0.950 no
C9 H92 0.950 no
C9 H93 0.950 no
C10 H101 0.950 no
C10 H102 0.950 no
C10 H103 0.950 no
C11 C12 1.43(3) yes
C11 C13 1.530(10) yes
C11 O5 1.37(3) yes
C11 H111 0.950 no
C12 H121 0.950 no
C12 H122 0.950 no
C12 H123 0.950 no
C13 H131 0.950 no
C13 H132 0.950 no
C13 H133 0.950 no
C14 C15 1.45(3) yes
C14 C16 1.48(3) yes
C14 O6 1.41(2) yes
C14 H141 0.950 no
C15 H151 0.950 no
C15 H152 0.950 no
C15 H153 0.950 no
C16 H161 0.950 no
C16 H162 0.950 no
C16 H163 0.950 no
Ta1 Sn1 3.1161(10) yes
Ta1 O3 2.121(8) yes
Ta1 O1 2.119(8) yes
Ta1 O2 2.127(9) yes
Ta1 O5 1.837(9) yes
Ta1 O4 1.843(9) yes
Ta1 O6 1.828(10) yes
Sn1 O3 2.093(8) yes
Sn1 O1 2.077(8) yes
Sn1 O2 2.104(10) yes
Sn1 Cl2 2.344(4) yes
Sn1 Cl3 2.358(4) yes
Sn1 Cl1 2.340(5) yes
